data_4345895
loop_
_publ_author_name
'Kuppuswamy, Subramaniam'
'Wofford, Joshua D.'
'Joseph, Chris'
'Xie, Zhu-Lin'
'Ali, Azim K.'
'Lynch, Vincent M.'
'Lindahl, Paul A.'
'Rose, Michael J.'

_publ_section_title
;
 Structures, Interconversions, and Spectroscopy of Iron Carbonyl Clusters
 with an Interstitial Carbide: Localized Metal Center Reduction by Overall
 Cluster Oxidation.
;
_journal_issue 10
_journal_name_full 'Inorganic chemistry'
_journal_page_first 5998
_journal_page_last 6012
_journal_paper_doi 10.1021/acs.inorgchem.7b00741
_journal_volume 56
_journal_year 2017
_chemical_formula_sum 'C16 Fe5 O15'
_chemical_formula_weight 711.41
_chemical_name_systematic
;
 ?
;
_space_group_crystal_system monoclinic
_space_group_IT_number 15
_space_group_name_Hall '-C 2yc'
_space_group_name_H-M_alt 'C 1 2/c 1'
_symmetry_space_group_name_Hall '-C 2yc'
_symmetry_space_group_name_H-M 'C 1 2/c 1'
_atom_sites_solution_primary direct
_atom_sites_solution_secondary difmap
_audit_creation_method SHELXL-2013
_cell_angle_alpha 90
_cell_angle_beta 105.337(8)
_cell_angle_gamma 90
_cell_formula_units_Z 8
_cell_length_a 16.599(4)
_cell_length_b 8.8900(19)
_cell_length_c 29.696(7)
_cell_measurement_reflns_used 5704
_cell_measurement_temperature 100(2)
_cell_measurement_theta_max 27.3855
_cell_measurement_theta_min 1.4181
_cell_volume 4226.0(17)
_computing_cell_refinement 'CrystalClear (Rigaku Inc., 2008)'
_computing_data_collection 'CrystalClear (Rigaku Inc., 2008)'
_computing_data_reduction 'CrystalClear (Rigaku Inc., 2008)'
_computing_molecular_graphics 'XL SHELXTL/PC, Siemens Analytical'
_computing_publication_material 'BRUKER SHELXTL'
_computing_structure_refinement 'SHELXL-2013 (Sheldrick, 2013)'
_computing_structure_solution
;

SIR97 - Altomare A., Burla M.C., Camalli M., Cascarano G.L., Giacovazzo C., 
Guagliardi A., Moliterni A.G.G., Polidori G.,Spagna R.
;
_diffrn_ambient_temperature 100(2)
_diffrn_measured_fraction_theta_full 0.972
_diffrn_measured_fraction_theta_max 0.994
_diffrn_measurement_device_type 'Rigaku AFC-12 with Saturn 724+ CCD'
_diffrn_measurement_method \w-scans
_diffrn_radiation_type MoK\a
_diffrn_radiation_wavelength 0.71073
_diffrn_reflns_av_R_equivalents 0.1004
_diffrn_reflns_av_unetI/netI 0.0671
_diffrn_reflns_Laue_measured_fraction_full 0.972
_diffrn_reflns_Laue_measured_fraction_max 0.994
_diffrn_reflns_limit_h_max 19
_diffrn_reflns_limit_h_min -19
_diffrn_reflns_limit_k_max 10
_diffrn_reflns_limit_k_min -10
_diffrn_reflns_limit_l_max 35
_diffrn_reflns_limit_l_min -35
_diffrn_reflns_number 25556
_diffrn_reflns_point_group_measured_fraction_full 0.972
_diffrn_reflns_point_group_measured_fraction_max 0.994
_diffrn_reflns_theta_full 25.242
_diffrn_reflns_theta_max 25.028
_diffrn_reflns_theta_min 3.139
_diffrn_source 'fine-focus sealed tube'
_exptl_absorpt_coefficient_mu 3.431
_exptl_absorpt_correction_T_max 0.902
_exptl_absorpt_correction_T_min 0.781
_exptl_absorpt_correction_type multi-scan
_exptl_absorpt_process_details
;
Abscor. T. Higashi (2001). The Rigaku Corporation, Tokyo, Japan.
;
_exptl_crystal_colour black
_exptl_crystal_density_diffrn 2.236
_exptl_crystal_density_method 'not measured'
_exptl_crystal_description needle
_exptl_crystal_F_000 2768
_exptl_crystal_size_max 0.2400
_exptl_crystal_size_mid 0.0600
_exptl_crystal_size_min 0.0300
_refine_diff_density_max 1.077
_refine_diff_density_min -0.740
_refine_diff_density_rms 0.160
_refine_ls_extinction_method none
_refine_ls_goodness_of_fit_ref 1.155
_refine_ls_hydrogen_treatment undef
_refine_ls_matrix_type full
_refine_ls_number_parameters 325
_refine_ls_number_reflns 3716
_refine_ls_number_restraints 0
_refine_ls_restrained_S_all 1.155
_refine_ls_R_factor_all 0.0785
_refine_ls_R_factor_gt 0.0660
_refine_ls_shift/su_max 0.000
_refine_ls_shift/su_mean 0.000
_refine_ls_structure_factor_coef Fsqd
_refine_ls_weighting_details 'w=1/[\s^2^(Fo^2^)+(0.0146P)^2^+95.1324P] where P=(Fo^2^+2Fc^2^)/3'
_refine_ls_weighting_scheme calc
_refine_ls_wR_factor_gt 0.1313
_refine_ls_wR_factor_ref 0.1370
_reflns_Friedel_coverage 0.000
_reflns_number_gt 3126
_reflns_number_total 3716
_reflns_threshold_expression 'I > 2\s(I)'
_cod_data_source_file ic7b00741_si_002.cif
_cod_data_source_block 3
_cod_depositor_comments
;
The following automatic conversions were performed:

'_exptl_absorpt_correction_type' value 'MULTI-SCAN' changed to
'multi-scan' according to
/home/data/users/saulius/crontab/automatic-downloads/current/ACS/lib/dictionaries/cif_core.dic
dictionary named 'cif_core.dic' version 2.4.2 from 2011-04-26.

Automatic conversion script
Id: cif_fix_values 4973 2017-02-22 13:04:09Z antanas 
;
_cod_original_cell_volume 4225.9(16)
_cod_database_code 4345895
_shelx_space_group_comment
;
The symmetry employed for this shelxl refinement is uniquely defined
by the following loop, which should always be used as a source of
symmetry information in preference to the above space-group names.
They are only intended as comments.
;
_shelxl_version_number 2013-4

loop_
_space_group_symop_operation_xyz
'x, y, z'
'-x, y, -z+1/2'
'x+1/2, y+1/2, z'
'-x+1/2, y+1/2, -z+1/2'
'-x, -y, -z'
'x, -y, z-1/2'
'-x+1/2, -y+1/2, -z'
'x+1/2, -y+1/2, z-1/2'

loop_
_atom_site_label
_atom_site_type_symbol
_atom_site_fract_x
_atom_site_fract_y
_atom_site_fract_z
_atom_site_U_iso_or_equiv
_atom_site_adp_type
_atom_site_occupancy
_atom_site_site_symmetry_order
_atom_site_calc_flag
C1 C 0.7330(4) -0.0413(9) 0.1407(2) 0.0205(17) Uani 1 1 d
C2 C 0.8212(5) 0.3015(10) 0.1583(3) 0.0245(18) Uani 1 1 d
C3 C 0.7325(5) 0.2214(9) 0.2143(3) 0.0235(17) Uani 1 1 d
C4 C 0.8625(5) 0.0706(9) 0.2245(3) 0.0191(16) Uani 1 1 d
C5 C 0.9204(5) 0.0568(9) 0.1411(2) 0.0185(16) Uani 1 1 d
C6 C 0.8858(5) -0.2124(10) 0.1696(3) 0.0238(18) Uani 1 1 d
C7 C 0.8769(5) -0.1450(10) 0.0789(3) 0.0272(18) Uani 1 1 d
C8 C 0.6943(4) -0.3385(9) 0.1475(3) 0.0217(17) Uani 1 1 d
C9 C 0.7320(5) -0.3113(9) 0.0656(3) 0.0244(18) Uani 1 1 d
C10 C 0.5836(5) -0.2703(10) 0.0685(3) 0.0276(19) Uani 1 1 d
C11 C 0.5258(5) -0.0373(9) 0.1118(3) 0.0244(18) Uani 1 1 d
C12 C 0.5866(4) 0.2013(9) 0.1515(3) 0.0221(17) Uani 1 1 d
C13 C 0.6123(5) -0.0575(9) 0.1996(3) 0.0235(18) Uani 1 1 d
C14 C 0.7858(5) 0.1364(10) 0.0554(3) 0.0251(18) Uani 1 1 d
C15 C 0.6374(5) 0.0079(9) 0.0345(3) 0.0252(18) Uani 1 1 d
C16 C 0.6608(5) 0.2700(10) 0.0776(3) 0.0264(19) Uani 1 1 d
Fe1 Fe 0.78055(6) 0.12813(13) 0.17519(4) 0.0178(3) Uani 1 1 d
Fe2 Fe 0.83641(6) -0.07519(12) 0.12644(4) 0.0170(3) Uani 1 1 d
Fe3 Fe 0.68514(6) -0.20168(12) 0.10239(4) 0.0176(3) Uani 1 1 d
Fe4 Fe 0.62684(6) 0.01945(12) 0.14633(4) 0.0176(3) Uani 1 1 d
Fe5 Fe 0.70801(6) 0.08495(12) 0.08508(4) 0.0172(3) Uani 1 1 d
O2 O 0.8444(4) 0.4153(7) 0.1488(2) 0.0331(14) Uani 1 1 d
O3 O 0.7094(3) 0.2808(7) 0.24303(19) 0.0313(14) Uani 1 1 d
O4 O 0.9152(3) 0.0336(7) 0.25581(19) 0.0283(13) Uani 1 1 d
O5 O 0.9778(3) 0.1345(6) 0.14808(18) 0.0232(12) Uani 1 1 d
O6 O 0.9165(3) -0.2990(7) 0.1973(2) 0.0308(13) Uani 1 1 d
O7 O 0.9071(4) -0.1826(8) 0.0504(2) 0.0392(16) Uani 1 1 d
O8 O 0.6991(4) -0.4260(7) 0.1766(2) 0.0324(14) Uani 1 1 d
O9 O 0.7565(4) -0.3902(7) 0.0414(2) 0.0355(15) Uani 1 1 d
O10 O 0.5228(3) -0.3206(7) 0.0465(2) 0.0358(15) Uani 1 1 d
O11 O 0.4580(4) -0.0630(7) 0.0919(2) 0.0351(15) Uani 1 1 d
O12 O 0.5577(3) 0.3190(7) 0.1535(2) 0.0347(15) Uani 1 1 d
O13 O 0.5995(4) -0.1032(7) 0.2331(2) 0.0347(15) Uani 1 1 d
O14 O 0.8294(3) 0.1771(7) 0.0338(2) 0.0347(15) Uani 1 1 d
O15 O 0.5896(4) -0.0253(7) -0.0001(2) 0.0353(15) Uani 1 1 d
O16 O 0.6313(4) 0.3854(7) 0.0719(2) 0.0414(16) Uani 1 1 d

loop_
_atom_site_aniso_label
_atom_site_aniso_U_11
_atom_site_aniso_U_22
_atom_site_aniso_U_33
_atom_site_aniso_U_23
_atom_site_aniso_U_13
_atom_site_aniso_U_12
C1 0.013(4) 0.031(5) 0.019(4) 0.003(3) 0.007(3) 0.001(3)
C2 0.028(4) 0.021(5) 0.030(4) -0.005(4) 0.016(3) 0.008(4)
C3 0.017(4) 0.027(5) 0.025(4) 0.000(3) 0.003(3) 0.001(3)
C4 0.020(4) 0.019(4) 0.023(4) -0.003(3) 0.014(3) -0.003(3)
C5 0.016(4) 0.021(4) 0.019(4) -0.001(3) 0.004(3) 0.003(3)
C6 0.012(4) 0.029(5) 0.034(5) -0.002(4) 0.012(3) 0.000(3)
C7 0.018(4) 0.025(5) 0.037(5) -0.005(4) 0.005(4) 0.003(4)
C8 0.013(4) 0.023(5) 0.032(4) -0.005(4) 0.011(3) 0.000(3)
C9 0.020(4) 0.025(5) 0.029(4) -0.001(4) 0.007(3) -0.007(4)
C10 0.030(5) 0.026(5) 0.031(5) 0.001(4) 0.015(4) 0.004(4)
C11 0.022(5) 0.030(5) 0.027(4) 0.003(3) 0.016(4) 0.005(4)
C12 0.014(4) 0.022(5) 0.033(4) 0.003(3) 0.010(3) -0.004(3)
C13 0.018(4) 0.018(4) 0.036(5) -0.002(4) 0.010(3) 0.004(3)
C14 0.015(4) 0.039(5) 0.020(4) 0.007(4) 0.003(3) 0.005(4)
C15 0.026(4) 0.026(5) 0.027(5) 0.003(4) 0.011(4) 0.004(4)
C16 0.029(5) 0.026(5) 0.028(4) 0.002(4) 0.013(4) -0.003(4)
Fe1 0.0146(5) 0.0195(6) 0.0202(6) -0.0014(4) 0.0064(4) 0.0004(4)
Fe2 0.0106(5) 0.0201(6) 0.0218(6) -0.0003(4) 0.0070(4) 0.0016(4)
Fe3 0.0135(5) 0.0175(6) 0.0233(6) -0.0006(4) 0.0074(4) -0.0005(4)
Fe4 0.0118(5) 0.0211(6) 0.0220(6) 0.0024(4) 0.0082(4) 0.0030(4)
Fe5 0.0132(5) 0.0208(6) 0.0187(5) 0.0019(4) 0.0063(4) 0.0012(4)
O2 0.044(4) 0.019(3) 0.045(4) 0.001(3) 0.027(3) 0.000(3)
O3 0.028(3) 0.038(4) 0.030(3) -0.006(3) 0.012(3) 0.003(3)
O4 0.019(3) 0.044(4) 0.022(3) 0.003(3) 0.004(2) 0.003(3)
O5 0.017(3) 0.026(3) 0.029(3) 0.001(2) 0.008(2) -0.003(3)
O6 0.027(3) 0.029(3) 0.037(3) 0.010(3) 0.009(3) 0.002(3)
O7 0.035(3) 0.052(4) 0.038(4) -0.017(3) 0.022(3) -0.008(3)
O8 0.039(4) 0.030(4) 0.033(3) 0.006(3) 0.018(3) 0.001(3)
O9 0.030(3) 0.037(4) 0.045(4) -0.016(3) 0.020(3) -0.003(3)
O10 0.019(3) 0.034(4) 0.049(4) -0.008(3) 0.000(3) -0.003(3)
O11 0.019(3) 0.051(4) 0.036(3) 0.004(3) 0.009(3) -0.003(3)
O12 0.023(3) 0.034(4) 0.048(4) -0.003(3) 0.011(3) 0.005(3)
O13 0.037(4) 0.039(4) 0.033(3) 0.014(3) 0.019(3) 0.006(3)
O14 0.016(3) 0.057(4) 0.033(3) 0.018(3) 0.009(2) 0.002(3)
O15 0.033(3) 0.043(4) 0.025(3) 0.001(3) 0.000(3) -0.006(3)
O16 0.055(4) 0.023(4) 0.050(4) 0.006(3) 0.021(3) 0.014(3)

loop_
_atom_type_symbol
_atom_type_description
_atom_type_scat_dispersion_real
_atom_type_scat_dispersion_imag
_atom_type_scat_source
C C 0.0033 0.0016 'International Tables Vol C Tables 4.2.6.8 and 6.1.1.4'
Fe Fe 0.3463 0.8444 'International Tables Vol C Tables 4.2.6.8 and 6.1.1.4'
O O 0.0106 0.0060 'International Tables Vol C Tables 4.2.6.8 and 6.1.1.4'

loop_
_geom_angle_atom_site_label_1
_geom_angle_atom_site_label_2
_geom_angle_atom_site_label_3
_geom_angle
Fe3 C1 Fe1 175.8(4)
Fe3 C1 Fe4 90.9(3)
Fe1 C1 Fe4 89.4(3)
Fe3 C1 Fe2 90.4(3)
Fe1 C1 Fe2 88.5(3)
Fe4 C1 Fe2 169.6(5)
Fe3 C1 Fe5 87.9(3)
Fe1 C1 Fe5 88.0(3)
Fe4 C1 Fe5 85.2(3)
Fe2 C1 Fe5 84.6(3)
O2 C2 Fe1 176.5(7)
O3 C3 Fe1 172.8(7)
O4 C4 Fe1 179.6(7)
O5 C5 Fe2 174.0(6)
O6 C6 Fe2 179.2(7)
O7 C7 Fe2 175.2(7)
O8 C8 Fe3 179.0(7)
O9 C9 Fe3 174.2(7)
O10 C10 Fe3 175.7(7)
O11 C11 Fe4 173.3(7)
O12 C12 Fe4 177.4(8)
O13 C13 Fe4 176.9(7)
O14 C14 Fe5 173.5(7)
O15 C15 Fe5 172.2(8)
O16 C16 Fe5 178.4(7)
C3 Fe1 C4 88.5(3)
C3 Fe1 C2 92.7(3)
C4 Fe1 C2 102.2(4)
C3 Fe1 C1 122.4(3)
C4 Fe1 C1 109.7(3)
C2 Fe1 C1 131.9(3)
C3 Fe1 Fe2 164.4(3)
C4 Fe1 Fe2 87.2(2)
C2 Fe1 Fe2 102.8(2)
C1 Fe1 Fe2 46.1(2)
C3 Fe1 Fe4 79.7(2)
C4 Fe1 Fe4 128.3(2)
C2 Fe1 Fe4 128.3(3)
C1 Fe1 Fe4 45.6(2)
Fe2 Fe1 Fe4 91.19(5)
C3 Fe1 Fe5 124.3(2)
C4 Fe1 Fe5 145.8(2)
C2 Fe1 Fe5 86.9(3)
C1 Fe1 Fe5 47.1(2)
Fe2 Fe1 Fe5 58.57(4)
Fe4 Fe1 Fe5 58.68(4)
C5 Fe2 C6 95.3(3)
C5 Fe2 C7 89.3(3)
C6 Fe2 C7 97.4(4)
C5 Fe2 C1 122.4(3)
C6 Fe2 C1 102.5(3)
C7 Fe2 C1 140.0(3)
C5 Fe2 Fe5 104.2(2)
C6 Fe2 Fe5 150.8(2)
C7 Fe2 Fe5 104.2(3)
C1 Fe2 Fe5 48.6(2)
C5 Fe2 Fe1 77.3(2)
C6 Fe2 Fe1 103.5(2)
C7 Fe2 Fe1 156.1(3)
C1 Fe2 Fe1 45.4(2)
Fe5 Fe2 Fe1 61.15(4)
C5 Fe2 Fe3 163.8(2)
C6 Fe2 Fe3 97.1(2)
C7 Fe2 Fe3 99.4(3)
C1 Fe2 Fe3 44.3(2)
Fe5 Fe2 Fe3 60.43(4)
Fe1 Fe2 Fe3 89.61(4)
C8 Fe3 C9 97.0(3)
C8 Fe3 C10 94.0(4)
C9 Fe3 C10 88.2(3)
C8 Fe3 C1 97.2(3)
C9 Fe3 C1 127.2(3)
C10 Fe3 C1 140.8(3)
C8 Fe3 Fe5 144.4(3)
C9 Fe3 Fe5 107.4(3)
C10 Fe3 Fe5 112.0(3)
C1 Fe3 Fe5 47.4(2)
C8 Fe3 Fe2 101.5(2)
C9 Fe3 Fe2 82.1(2)
C10 Fe3 Fe2 162.6(3)
C1 Fe3 Fe2 45.3(2)
Fe5 Fe3 Fe2 58.23(4)
C8 Fe3 Fe4 96.0(2)
C9 Fe3 Fe4 165.8(3)
C10 Fe3 Fe4 96.6(3)
C1 Fe3 Fe4 45.0(2)
Fe5 Fe3 Fe4 58.45(4)
Fe2 Fe3 Fe4 89.77(5)
C12 Fe4 C11 89.4(4)
C12 Fe4 C13 97.4(3)
C11 Fe4 C13 94.2(3)
C12 Fe4 C1 130.5(3)
C11 Fe4 C1 128.4(3)
C13 Fe4 C1 108.4(3)
C12 Fe4 Fe5 97.7(2)
C11 Fe4 Fe5 104.0(2)
C13 Fe4 Fe5 156.4(2)
C1 Fe4 Fe5 48.3(2)
C12 Fe4 Fe1 89.6(2)
C11 Fe4 Fe1 164.4(2)
C13 Fe4 Fe1 101.3(3)
C1 Fe4 Fe1 45.0(2)
Fe5 Fe4 Fe1 60.77(4)
C12 Fe4 Fe3 154.9(3)
C11 Fe4 Fe3 85.3(2)
C13 Fe4 Fe3 107.4(2)
C1 Fe4 Fe3 44.1(2)
Fe5 Fe4 Fe3 60.17(4)
Fe1 Fe4 Fe3 89.09(4)
C15 Fe5 C14 94.7(4)
C15 Fe5 C16 94.5(4)
C14 Fe5 C16 93.0(4)
C15 Fe5 C1 116.0(3)
C14 Fe5 C1 122.7(3)
C16 Fe5 C1 128.0(3)
C15 Fe5 Fe2 117.7(3)
C14 Fe5 Fe2 76.4(2)
C16 Fe5 Fe2 146.5(3)
C1 Fe5 Fe2 46.9(2)
C15 Fe5 Fe4 99.0(2)
C14 Fe5 Fe4 165.7(2)
C16 Fe5 Fe4 90.1(2)
C1 Fe5 Fe4 46.5(2)
Fe2 Fe5 Fe4 93.38(5)
C15 Fe5 Fe3 72.4(3)
C14 Fe5 Fe3 119.8(3)
C16 Fe5 Fe3 145.0(3)
C1 Fe5 Fe3 44.8(2)
Fe2 Fe5 Fe3 61.34(4)
Fe4 Fe5 Fe3 61.38(4)
C15 Fe5 Fe1 158.1(3)
C14 Fe5 Fe1 105.3(2)
C16 Fe5 Fe1 93.3(3)
C1 Fe5 Fe1 44.9(2)
Fe2 Fe5 Fe1 60.28(4)
Fe4 Fe5 Fe1 60.54(4)
Fe3 Fe5 Fe1 89.64(5)

loop_
_geom_bond_atom_site_label_1
_geom_bond_atom_site_label_2
_geom_bond_distance
C1 Fe3 1.865(8)
C1 Fe1 1.875(8)
C1 Fe4 1.893(7)
C1 Fe2 1.897(7)
C1 Fe5 1.948(7)
C2 O2 1.145(9)
C2 Fe1 1.805(9)
C3 O3 1.153(9)
C3 Fe1 1.777(8)
C4 O4 1.143(9)
C4 Fe1 1.789(8)
C5 O5 1.150(9)
C5 Fe2 1.785(8)
C6 O6 1.143(9)
C6 Fe2 1.801(9)
C7 O7 1.143(9)
C7 Fe2 1.824(8)
C8 O8 1.150(9)
C8 Fe3 1.786(8)
C9 O9 1.155(9)
C9 Fe3 1.787(8)
C10 O10 1.140(10)
C10 Fe3 1.824(9)
C11 O11 1.146(9)
C11 Fe4 1.792(8)
C12 O12 1.158(9)
C12 Fe4 1.772(8)
C13 O13 1.146(9)
C13 Fe4 1.797(8)
C14 O14 1.144(9)
C14 Fe5 1.806(8)
C15 O15 1.156(10)
C15 Fe5 1.781(9)
C16 O16 1.130(10)
C16 Fe5 1.811(9)
Fe1 Fe2 2.6331(15)
Fe1 Fe4 2.6496(15)
Fe1 Fe5 2.6557(16)
Fe2 Fe5 2.5869(15)
Fe2 Fe3 2.6703(15)
Fe3 Fe5 2.6466(16)
Fe3 Fe4 2.6780(15)
Fe4 Fe5 2.5997(14)

loop_
_geom_torsion_atom_site_label_1
_geom_torsion_atom_site_label_2
_geom_torsion_atom_site_label_3
_geom_torsion_atom_site_label_4
_geom_torsion
Fe4 C1 Fe1 C3 23.5(5)
Fe2 C1 Fe1 C3 -166.6(3)
Fe5 C1 Fe1 C3 108.8(4)
Fe4 C1 Fe1 C4 124.8(3)
Fe2 C1 Fe1 C4 -65.4(3)
Fe5 C1 Fe1 C4 -150.0(3)
Fe4 C1 Fe1 C2 -106.6(4)
Fe2 C1 Fe1 C2 63.2(5)
Fe5 C1 Fe1 C2 -21.4(5)
Fe4 C1 Fe1 Fe2 -169.8(4)
Fe5 C1 Fe1 Fe2 -84.6(3)
Fe2 C1 Fe1 Fe4 169.8(4)
Fe5 C1 Fe1 Fe4 85.2(3)
Fe4 C1 Fe1 Fe5 -85.2(3)
Fe2 C1 Fe1 Fe5 84.6(3)
Fe3 C1 Fe2 C5 168.0(3)
Fe1 C1 Fe2 C5 -8.0(5)
Fe4 C1 Fe2 C5 71(3)
Fe5 C1 Fe2 C5 80.1(4)
Fe3 C1 Fe2 C6 -87.3(4)
Fe1 C1 Fe2 C6 96.7(4)
Fe4 C1 Fe2 C6 175(3)
Fe5 C1 Fe2 C6 -175.2(3)
Fe3 C1 Fe2 C7 30.7(7)
Fe1 C1 Fe2 C7 -145.3(5)
Fe4 C1 Fe2 C7 -67(3)
Fe5 C1 Fe2 C7 -57.2(6)
Fe3 C1 Fe2 Fe5 87.8(3)
Fe1 C1 Fe2 Fe5 -88.1(3)
Fe4 C1 Fe2 Fe5 -10(2)
Fe3 C1 Fe2 Fe1 175.9(5)
Fe4 C1 Fe2 Fe1 79(3)
Fe5 C1 Fe2 Fe1 88.1(3)
Fe1 C1 Fe2 Fe3 -175.9(5)
Fe4 C1 Fe2 Fe3 -97(3)
Fe5 C1 Fe2 Fe3 -87.8(3)
Fe4 C1 Fe3 C8 -91.3(3)
Fe2 C1 Fe3 C8 99.0(3)
Fe5 C1 Fe3 C8 -176.4(3)
Fe4 C1 Fe3 C9 164.2(3)
Fe2 C1 Fe3 C9 -5.5(5)
Fe5 C1 Fe3 C9 79.0(4)
Fe4 C1 Fe3 C10 14.1(6)
Fe2 C1 Fe3 C10 -155.6(4)
Fe5 C1 Fe3 C10 -71.1(6)
Fe4 C1 Fe3 Fe5 85.2(3)
Fe2 C1 Fe3 Fe5 -84.5(3)
Fe4 C1 Fe3 Fe2 169.7(5)
Fe5 C1 Fe3 Fe2 84.5(3)
Fe2 C1 Fe3 Fe4 -169.7(5)
Fe5 C1 Fe3 Fe4 -85.2(3)
Fe3 C1 Fe4 C12 -146.1(4)
Fe1 C1 Fe4 C12 29.8(5)
Fe2 C1 Fe4 C12 -49(3)
Fe5 C1 Fe4 C12 -58.3(5)
Fe3 C1 Fe4 C11 -14.8(5)
Fe1 C1 Fe4 C11 161.0(3)
Fe2 C1 Fe4 C11 83(3)
Fe5 C1 Fe4 C11 73.0(5)
Fe3 C1 Fe4 C13 96.4(4)
Fe1 C1 Fe4 C13 -87.8(4)
Fe2 C1 Fe4 C13 -166(3)
Fe5 C1 Fe4 C13 -175.8(3)
Fe3 C1 Fe4 Fe5 -87.8(3)
Fe1 C1 Fe4 Fe5 88.0(3)
Fe2 C1 Fe4 Fe5 10(2)
Fe3 C1 Fe4 Fe1 -175.8(5)
Fe2 C1 Fe4 Fe1 -78(3)
Fe5 C1 Fe4 Fe1 -88.0(3)
Fe1 C1 Fe4 Fe3 175.8(5)
Fe2 C1 Fe4 Fe3 97(3)
Fe5 C1 Fe4 Fe3 87.8(3)
